data_1574299
loop_
_publ_author_name
'Krischer, Felix'
'Mayer, Stephan'
'Hensle, Lennart'
'Knyszek, Daniel'
'Darmandeh, Heidar'
'Gessner, Viktoria H.'

_publ_section_title
;
 Base-stabilized acyclic amino(ylidyl)silylenes: electron-rich donors for
 the stabilization of silicon-element multiple bonds
;
_journal_issue 19
_journal_name_full 'Chemical Science'
_journal_page_first 8346
_journal_page_last 8356
_journal_paper_doi 10.1039/D5SC01812A
_journal_volume 16
_journal_year 2025
_chemical_formula_moiety 'C36 H38 N3 P S2 Si'
_chemical_formula_sum 'C36 H38 N3 P S2 Si'
_chemical_formula_weight 635.87
_space_group_crystal_system monoclinic
_space_group_IT_number 14
_space_group_name_Hall '-P 2ybc'
_space_group_name_H-M_alt 'P 1 21/c 1'
_atom_sites_solution_hydrogens geom
_atom_sites_solution_primary dual
_audit_creation_date 2022-05-04
_audit_creation_method SHELXL-2019/3
_audit_update_record
;
2024-06-28 deposited with the CCDC.	2025-03-27 downloaded from the CCDC.
;
_cell_angle_alpha 90
_cell_angle_beta 114.3500(10)
_cell_angle_gamma 90
_cell_formula_units_Z 4
_cell_length_a 14.81430(10)
_cell_length_b 14.40780(10)
_cell_length_c 17.4032(2)
_cell_measurement_reflns_used 29052
_cell_measurement_temperature 100(2)
_cell_measurement_theta_max 76.3530
_cell_measurement_theta_min 3.2620
_cell_volume 3384.13(6)
_computing_cell_refinement 'CrysAlisPro 1.171.41.93a (Rigaku OD, 2020)'
_computing_data_collection 'CrysAlisPro 1.171.41.93a (Rigaku OD, 2020)'
_computing_data_reduction 'CrysAlisPro 1.171.41.93a (Rigaku OD, 2020)'
_computing_structure_refinement 'SHELXL-2019/2 (Sheldrick, 2019)'
_computing_structure_solution 'SHELXT 2018/2 (Sheldrick, 2018)'
_diffrn_ambient_environment N~2~
_diffrn_ambient_temperature 100(2)
_diffrn_detector 'Hybrid Pixel Array Detector'
_diffrn_detector_area_resol_mean 10.0000
_diffrn_detector_type HyPix
_diffrn_measured_fraction_theta_full 1.000
_diffrn_measured_fraction_theta_max 0.981
_diffrn_measurement_details
;
List of Runs (angles in degrees, time in seconds):

  # Type    Start    End  Width  t~exp~   \w     \q     \k     \f   Frames
#--------------------------------------------------------------------------
  1  \w    -72.00  -2.00   0.50    0.35    --  -47.28 106.00 -51.00  140
  2  \w     24.00  73.00   0.50    0.35    --   47.28-106.00-150.00   98
  3  \w   -141.00 -87.00   0.50    1.40    --  -91.75-106.00-150.00  108
  4  \w    117.00 142.00   0.50    1.40    --  105.91 106.00 -51.00   50
  5  \w     68.00 107.00   0.50    1.40    --  105.91-106.00-150.00   78
  6  \w     35.00  62.00   0.50    1.40    --  105.91-106.00-150.00   54
  7  \w   -119.00 -92.00   0.50    0.35    --  -47.28-125.00 -60.00   54
  8  \w   -105.00 -78.00   0.50    0.35    --  -47.28-125.00  60.00   54
  9  \w   -119.00 -92.00   0.50    0.35    --  -47.28-125.00  30.00   54
 10  \w   -116.00 -89.00   0.50    0.35    --  -47.28-125.00   0.00   54
 11  \w   -115.00 -73.00   0.50    0.35    --  -47.28-125.00 -90.00   84
 12  \w    -35.00  26.00   0.50    0.35    --  -47.28  38.00 -30.00  122
 13  \w    -40.00  26.00   0.50    0.35    --  -47.28  38.00-150.00  132
 14  \w    -61.00  25.00   0.50    0.35    --  -47.28  57.00 -90.00  172
 15  \w    -68.00 -21.00   0.50    1.40    --  -91.75  61.00  60.00   94
 16  \w    -68.00 -19.00   0.50    1.40    --  -91.75  61.00 -30.00   98
 17  \w   -166.00 -78.00   0.50    1.40    --  -91.75 -15.00  90.00  176
 18  \w    -48.00 -23.00   0.50    1.40    --  -91.75  45.00 150.00   50
 19  \w    -47.00 -21.00   0.50    1.40    --  -91.75  45.00  30.00   52
 20  \w   -126.00 -88.00   0.50    1.40    --  -91.75 -94.00  30.00   76
 21  \w    -75.00 -49.00   0.50    1.40    --  -91.75 106.00 -51.00   52
 22  \w    -48.00 -20.00   0.50    1.40    --  -91.75  45.00-120.00   56
 23  \w   -163.00 -80.00   0.50    1.40    --  -91.75 -45.00 -90.00  166
 24  \w     40.00  65.00   0.50    1.40    --  105.91 -94.00   0.00   50
 25  \w     36.00  61.00   0.50    1.40    --  105.91 -61.00 -30.00   50
 26  \w     69.00 106.00   0.50    1.40    --  105.91 -94.00-150.00   74
 27  \w     34.00  63.00   0.50    1.40    --  105.91 -94.00-150.00   58
 28  \w     44.00 103.00   0.50    1.40    --  105.91 -94.00 -90.00  118
 29  \w     34.00  80.00   0.50    1.40    --  105.91 -94.00-120.00   92
 30  \w     42.00  74.00   0.50    1.40    --  105.91 -61.00  60.00   64
 31  \w     48.00 172.00   0.50    1.40    --  105.91   0.00-150.00  248
 32  \w     33.00 105.00   0.50    1.40    --  105.91 -95.00  42.99  144
 33  \w     33.00  98.00   0.50    1.40    --  105.91 -94.00 150.00  130
 34  \w     68.00 106.00   0.50    1.40    --  105.91 -94.00  90.00   76
 35  \w     45.00  71.00   0.50    1.40    --  105.91 -61.00 120.00   52
 36  \w     42.00  68.00   0.50    1.40    --  105.91 -94.00  60.00   52
 37  \w    100.00 172.00   0.50    1.40    --  105.91  15.00-120.00  144
 38  \w     35.00  63.00   0.50    1.40    --  105.91 -94.00  90.00   56
 39  \w     44.00  70.00   0.50    1.40    --  105.91 -61.00-150.00   52
 40  \w     58.00  89.00   0.50    1.40    --  105.91 -94.00 -60.00   62
 41  \w     76.00 101.00   0.50    1.40    --  105.91 -94.00  60.00   50
 42  \w     33.00 105.00   0.50    1.40    --  105.91 -94.00 -30.00  144
 43  \w     68.00  95.00   0.50    1.40    --  105.91 -94.00   0.00   54
;
_diffrn_measurement_device 'four-circle diffractometer'
_diffrn_measurement_device_type 'XtaLAB Synergy, Dualflex, HyPix'
_diffrn_measurement_method '\w scans'
_diffrn_orient_matrix_type 'CrysAlisPro convention (1999,Acta A55,543-557)'
_diffrn_orient_matrix_UB_11 0.1076964000
_diffrn_orient_matrix_UB_12 -0.0263681000
_diffrn_orient_matrix_UB_13 0.0183598000
_diffrn_orient_matrix_UB_21 0.0329265000
_diffrn_orient_matrix_UB_22 0.0313187000
_diffrn_orient_matrix_UB_23 0.0922510000
_diffrn_orient_matrix_UB_31 -0.0182850000
_diffrn_orient_matrix_UB_32 -0.0988456000
_diffrn_orient_matrix_UB_33 0.0243173000
_diffrn_radiation_monochromator mirror
_diffrn_radiation_probe x-ray
_diffrn_radiation_type CuK\a
_diffrn_radiation_wavelength 1.54184
_diffrn_reflns_av_R_equivalents 0.0409
_diffrn_reflns_av_sigmaI/netI 0.0534
_diffrn_reflns_av_unetI/netI 0.0252
_diffrn_reflns_Laue_measured_fraction_full 1.000
_diffrn_reflns_Laue_measured_fraction_max 0.981
_diffrn_reflns_limit_h_max 18
_diffrn_reflns_limit_h_min -18
_diffrn_reflns_limit_k_max 15
_diffrn_reflns_limit_k_min -18
_diffrn_reflns_limit_l_max 21
_diffrn_reflns_limit_l_min -21
_diffrn_reflns_number 45900
_diffrn_reflns_point_group_measured_fraction_full 1.000
_diffrn_reflns_point_group_measured_fraction_max 0.981
_diffrn_reflns_theta_full 67.684
_diffrn_reflns_theta_max 76.881
_diffrn_reflns_theta_min 3.275
_diffrn_source 'micro-focus sealed X-ray tube'
_diffrn_source_type 'PhotonJet (Cu) X-ray Source'
_exptl_absorpt_coefficient_mu 2.431
_exptl_absorpt_correction_T_max 1.00000
_exptl_absorpt_correction_T_min 0.64035
_exptl_absorpt_correction_type multi-scan
_exptl_absorpt_process_details
;
CrysAlisPro 1.171.41.93a (Rigaku Oxford Diffraction, 2020)
Empirical absorption correction using spherical harmonics,
implemented in SCALE3 ABSPACK scaling algorithm.
;
_exptl_crystal_colour red
_exptl_crystal_density_diffrn 1.248
_exptl_crystal_description block
_exptl_crystal_F_000 1344
_exptl_crystal_size_max 0.207
_exptl_crystal_size_mid 0.143
_exptl_crystal_size_min 0.078
_refine_diff_density_max 0.413
_refine_diff_density_min -0.460
_refine_diff_density_rms 0.049
_refine_ls_extinction_method none
_refine_ls_goodness_of_fit_ref 1.051
_refine_ls_hydrogen_treatment constr
_refine_ls_matrix_type full
_refine_ls_number_parameters 394
_refine_ls_number_reflns 7005
_refine_ls_number_restraints 0
_refine_ls_restrained_S_all 1.051
_refine_ls_R_factor_all 0.0352
_refine_ls_R_factor_gt 0.0326
_refine_ls_shift/su_max 0.001
_refine_ls_shift/su_mean 0.000
_refine_ls_structure_factor_coef Fsqd
_refine_ls_weighting_details 'w=1/[\s^2^(Fo^2^)+(0.0491P)^2^+1.5226P] where P=(Fo^2^+2Fc^2^)/3'
_refine_ls_weighting_scheme calc
_refine_ls_wR_factor_gt 0.0893
_refine_ls_wR_factor_ref 0.0913
_reflns_Friedel_coverage 0.000
_reflns_number_gt 6443
_reflns_number_total 7005
_reflns_threshold_expression 'I > 2\s(I)'
_cod_data_source_file d5sc01812a2.cif
_cod_data_source_block MAS-014_auto_a
_cod_depositor_comments 'Adding full bibliography for 1574297--1574307.cif.'
_cod_original_sg_symbol_H-M 'P 21/c'
_cod_database_code 1574299
_shelx_shelxl_version_number 2019/3
_shelx_space_group_comment
;
The symmetry employed for this shelxl refinement is uniquely defined
by the following loop, which should always be used as a source of
symmetry information in preference to the above space-group names.
They are only intended as comments.
;
_cell_oxdiff_length_a 14.8212(3)
_cell_oxdiff_length_b 14.3993(2)
_cell_oxdiff_length_c 17.4054(3)
_cell_oxdiff_angle_alpha 90.0111(13)
_cell_oxdiff_angle_beta 114.3497(17)
_cell_oxdiff_angle_gamma 89.9906(14)
_cell_oxdiff_volume 3384.14(10)
_cell_oxdiff_measurement_reflns_used 29052
_oxdiff_exptl_absorpt_empirical_full_min 0.692
_oxdiff_exptl_absorpt_empirical_full_max 1.565
_oxdiff_exptl_absorpt_empirical_details
;
Empirical correction (ABSPACK) includes:
- Absorption correction using spherical harmonics
- Frame scaling
;
_diffrn_oxdiff_digest_frames
;
01fb120b75d931ad51bdc70a57907bef31005834803
;
_reflns_odcompleteness_completeness 100.00
_reflns_odcompleteness_theta 66.97
_reflns_odcompleteness_iscentric 1
_chemical_oxdiff_formula 'C20 H20 N3 Si1 P1 S2'

loop_
_space_group_symop_operation_xyz
'x, y, z'
'-x, y+1/2, -z+1/2'
'-x, -y, -z'
'x, -y-1/2, z-1/2'

loop_
_atom_site_label
_atom_site_type_symbol
_atom_site_fract_x
_atom_site_fract_y
_atom_site_fract_z
_atom_site_U_iso_or_equiv
_atom_site_adp_type
_atom_site_occupancy
_atom_site_site_symmetry_order
_atom_site_calc_flag
_atom_site_refinement_flags_posn
_atom_site_refinement_flags_adp
_atom_site_refinement_flags_occupancy
_atom_site_disorder_assembly
_atom_site_disorder_group
Si1 Si 0.70009(3) 0.38525(2) 0.77590(2) 0.01735(9) Uani 1 1 d . . . . .
N1 N 0.60753(10) 0.60876(9) 0.67061(10) 0.0381(3) Uani 1 1 d . . . . .
C1 C 0.74601(10) 0.49135(9) 0.74974(8) 0.0188(3) Uani 1 1 d . . . . .
S2 S 0.80233(3) 0.21770(3) 0.88505(2) 0.03057(10) Uani 1 1 d . . . . .
S1 S 0.79374(3) 0.24593(2) 0.71029(2) 0.02613(9) Uani 1 1 d . . . . .
P1 P 0.86326(2) 0.52021(2) 0.75988(2) 0.01607(9) Uani 1 1 d . . . . .
N2 N 0.56839(8) 0.37701(8) 0.71081(7) 0.0199(2) Uani 1 1 d . . . . .
C2 C 0.67092(10) 0.55675(9) 0.70627(9) 0.0236(3) Uani 1 1 d . . . . .
N3 N 0.63608(8) 0.40536(8) 0.84407(7) 0.0199(2) Uani 1 1 d . . . . .
C3 C 0.95449(9) 0.43715(9) 0.82229(8) 0.0175(2) Uani 1 1 d . . . . .
C4 C 0.97458(10) 0.42777(9) 0.90751(8) 0.0207(3) Uani 1 1 d . . . . .
H4 H 0.939006 0.463817 0.931463 0.025 Uiso 1 1 calc R U . . .
C5 C 1.04629(10) 0.36598(10) 0.95715(9) 0.0227(3) Uani 1 1 d . . . . .
H5 H 1.059783 0.359491 1.015188 0.027 Uiso 1 1 calc R U . . .
C6 C 1.09863(10) 0.31341(9) 0.92248(9) 0.0232(3) Uani 1 1 d . . . . .
H6 H 1.148046 0.271185 0.956833 0.028 Uiso 1 1 calc R U . . .
C7 C 1.07884(10) 0.32246(10) 0.83775(9) 0.0242(3) Uani 1 1 d . . . . .
H7 H 1.114405 0.286086 0.813998 0.029 Uiso 1 1 calc R U . . .
C8 C 1.00713(10) 0.38460(9) 0.78750(9) 0.0211(3) Uani 1 1 d . . . . .
H8 H 0.994040 0.391215 0.729549 0.025 Uiso 1 1 calc R U . . .
C9 C 0.90616(10) 0.63038(9) 0.81345(8) 0.0179(3) Uani 1 1 d . . . . .
C10 C 1.00791(10) 0.65001(10) 0.84899(8) 0.0206(3) Uani 1 1 d . . . . .
H10 H 1.053355 0.605939 0.844793 0.025 Uiso 1 1 calc R U . . .
C11 C 1.04246(10) 0.73363(10) 0.89030(8) 0.0224(3) Uani 1 1 d . . . . .
H11 H 1.111469 0.746596 0.914584 0.027 Uiso 1 1 calc R U . . .
C12 C 0.97603(11) 0.79831(10) 0.89609(8) 0.0227(3) Uani 1 1 d . . . . .
H12 H 0.999686 0.855705 0.924012 0.027 Uiso 1 1 calc R U . . .
C13 C 0.87520(11) 0.77938(10) 0.86122(9) 0.0225(3) Uani 1 1 d . . . . .
H13 H 0.830104 0.823937 0.865298 0.027 Uiso 1 1 calc R U . . .
C14 C 0.83978(10) 0.69525(9) 0.82022(8) 0.0203(3) Uani 1 1 d . . . . .
H14 H 0.770812 0.682132 0.797001 0.024 Uiso 1 1 calc R U . . .
C15 C 0.87076(10) 0.52787(9) 0.65891(8) 0.0190(3) Uani 1 1 d . . . . .
C16 C 0.94367(11) 0.57952(10) 0.64709(9) 0.0228(3) Uani 1 1 d . . . . .
H16 H 0.989525 0.615280 0.692148 0.027 Uiso 1 1 calc R U . . .
C17 C 0.94906(12) 0.57854(10) 0.56918(9) 0.0261(3) Uani 1 1 d . . . . .
H17 H 0.998624 0.613616 0.560903 0.031 Uiso 1 1 calc R U . . .
C18 C 0.88160(12) 0.52599(10) 0.50328(9) 0.0248(3) Uani 1 1 d . . . . .
H18 H 0.885248 0.525454 0.450048 0.030 Uiso 1 1 calc R U . . .
C19 C 0.80935(11) 0.47457(10) 0.51494(9) 0.0242(3) Uani 1 1 d . . . . .
H19 H 0.763536 0.438954 0.469742 0.029 Uiso 1 1 calc R U . . .
C20 C 0.80373(10) 0.47499(10) 0.59272(9) 0.0220(3) Uani 1 1 d . . . . .
H20 H 0.754388 0.439378 0.600829 0.026 Uiso 1 1 calc R U . . .
C21 C 0.54855(10) 0.39625(9) 0.77774(9) 0.0198(3) Uani 1 1 d . . . . .
C22 C 0.45044(10) 0.41052(10) 0.78010(9) 0.0218(3) Uani 1 1 d . . . . .
C23 C 0.40408(11) 0.49677(10) 0.75657(10) 0.0267(3) Uani 1 1 d . . . . .
H23 H 0.432329 0.543532 0.734841 0.032 Uiso 1 1 calc R U . . .
C24 C 0.31637(11) 0.51366(11) 0.76516(10) 0.0317(3) Uani 1 1 d . . . . .
H24 H 0.284143 0.571989 0.748978 0.038 Uiso 1 1 calc R U . . .
C25 C 0.27599(11) 0.44530(12) 0.79738(11) 0.0333(4) Uani 1 1 d . . . . .
H25 H 0.216856 0.457476 0.804469 0.040 Uiso 1 1 calc R U . . .
C26 C 0.32137(11) 0.35907(12) 0.81941(10) 0.0309(3) Uani 1 1 d . . . . .
H26 H 0.292545 0.312253 0.840564 0.037 Uiso 1 1 calc R U . . .
C27 C 0.40879(10) 0.34104(10) 0.81060(9) 0.0251(3) Uani 1 1 d . . . . .
H27 H 0.439719 0.281979 0.825224 0.030 Uiso 1 1 calc R U . . .
C28 C 0.50239(10) 0.34809(10) 0.62315(9) 0.0244(3) Uani 1 1 d . . . . .
C29 C 0.48379(14) 0.24393(12) 0.62389(11) 0.0389(4) Uani 1 1 d . . . . .
H29A H 0.443645 0.222731 0.566283 0.058 Uiso 1 1 calc R U . . .
H29B H 0.448518 0.231284 0.659598 0.058 Uiso 1 1 calc R U . . .
H29C H 0.547284 0.210926 0.646252 0.058 Uiso 1 1 calc R U . . .
C30 C 0.55781(11) 0.36863(11) 0.56802(9) 0.0282(3) Uani 1 1 d . . . . .
H30A H 0.517545 0.348644 0.510043 0.042 Uiso 1 1 calc R U . . .
H30B H 0.620912 0.334980 0.589932 0.042 Uiso 1 1 calc R U . . .
H30C H 0.570530 0.435437 0.568695 0.042 Uiso 1 1 calc R U . . .
C31 C 0.40509(12) 0.40200(14) 0.58760(11) 0.0395(4) Uani 1 1 d . . . . .
H31A H 0.368537 0.386865 0.527755 0.059 Uiso 1 1 calc R U . . .
H31B H 0.419062 0.468726 0.593735 0.059 Uiso 1 1 calc R U . . .
H31C H 0.365168 0.385015 0.618479 0.059 Uiso 1 1 calc R U . . .
C32 C 0.66035(10) 0.43014(10) 0.93368(9) 0.0235(3) Uani 1 1 d . . . . .
C33 C 0.60267(13) 0.51547(13) 0.94012(10) 0.0364(4) Uani 1 1 d . . . . .
H33A H 0.610080 0.565326 0.904848 0.055 Uiso 1 1 calc R U . . .
H33B H 0.628524 0.536286 0.998919 0.055 Uiso 1 1 calc R U . . .
H33C H 0.532406 0.499556 0.920745 0.055 Uiso 1 1 calc R U . . .
C34 C 0.64089(12) 0.34733(13) 0.97984(10) 0.0346(4) Uani 1 1 d . . . . .
H34A H 0.569568 0.334822 0.956812 0.052 Uiso 1 1 calc R U . . .
H34B H 0.665111 0.361574 1.040099 0.052 Uiso 1 1 calc R U . . .
H34C H 0.675548 0.292572 0.972158 0.052 Uiso 1 1 calc R U . . .
C35 C 0.77044(11) 0.45271(11) 0.97241(9) 0.0268(3) Uani 1 1 d . . . . .
H35A H 0.807865 0.398691 0.967420 0.040 Uiso 1 1 calc R U . . .
H35B H 0.791470 0.468438 1.032093 0.040 Uiso 1 1 calc R U . . .
H35C H 0.782924 0.505548 0.942675 0.040 Uiso 1 1 calc R U . . .
C36 C 0.77260(9) 0.27496(9) 0.79477(9) 0.0192(3) Uani 1 1 d . . . . .

loop_
_atom_site_aniso_label
_atom_site_aniso_U_11
_atom_site_aniso_U_22
_atom_site_aniso_U_33
_atom_site_aniso_U_23
_atom_site_aniso_U_13
_atom_site_aniso_U_12
Si1 0.01681(17) 0.01659(17) 0.01728(17) 0.00076(12) 0.00565(14) 0.00077(12)
N1 0.0286(7) 0.0219(6) 0.0464(8) -0.0010(6) -0.0021(6) 0.0029(5)
C1 0.0187(6) 0.0179(6) 0.0181(6) 0.0002(5) 0.0058(5) 0.0009(5)
S2 0.0406(2) 0.02389(18) 0.02373(19) 0.00525(13) 0.00973(16) 0.00815(15)
S1 0.03141(19) 0.02181(18) 0.03011(19) 0.00003(13) 0.01765(16) 0.00120(13)
P1 0.01843(16) 0.01538(16) 0.01384(16) -0.00019(11) 0.00609(13) 0.00013(11)
N2 0.0171(5) 0.0200(5) 0.0201(6) -0.0004(4) 0.0052(4) 0.0000(4)
C2 0.0218(7) 0.0177(6) 0.0266(7) -0.0019(5) 0.0050(6) -0.0027(5)
N3 0.0195(5) 0.0216(5) 0.0184(5) 0.0014(4) 0.0073(4) 0.0012(4)
C3 0.0174(6) 0.0157(6) 0.0184(6) -0.0011(5) 0.0065(5) -0.0022(5)
C4 0.0220(6) 0.0218(6) 0.0189(6) -0.0009(5) 0.0092(5) 0.0008(5)
C5 0.0249(7) 0.0231(7) 0.0187(6) 0.0025(5) 0.0074(5) -0.0006(5)
C6 0.0209(6) 0.0187(6) 0.0259(7) 0.0027(5) 0.0056(5) 0.0010(5)
C7 0.0240(7) 0.0226(7) 0.0274(7) -0.0018(5) 0.0120(6) 0.0032(5)
C8 0.0234(6) 0.0219(6) 0.0187(6) -0.0009(5) 0.0094(5) 0.0004(5)
C9 0.0225(6) 0.0172(6) 0.0130(6) -0.0001(5) 0.0063(5) -0.0023(5)
C10 0.0225(6) 0.0221(6) 0.0174(6) 0.0004(5) 0.0082(5) 0.0001(5)
C11 0.0237(7) 0.0260(7) 0.0166(6) -0.0004(5) 0.0074(5) -0.0053(5)
C12 0.0325(7) 0.0192(6) 0.0160(6) -0.0023(5) 0.0096(6) -0.0060(5)
C13 0.0287(7) 0.0195(6) 0.0184(6) -0.0009(5) 0.0089(6) 0.0019(5)
C14 0.0226(6) 0.0199(6) 0.0168(6) -0.0002(5) 0.0065(5) -0.0002(5)
C15 0.0236(6) 0.0174(6) 0.0158(6) 0.0019(5) 0.0080(5) 0.0036(5)
C16 0.0289(7) 0.0194(6) 0.0204(7) -0.0004(5) 0.0104(6) -0.0007(5)
C17 0.0348(8) 0.0221(7) 0.0263(7) 0.0027(6) 0.0175(6) 0.0011(6)
C18 0.0352(8) 0.0236(7) 0.0179(6) 0.0035(5) 0.0132(6) 0.0083(6)
C19 0.0260(7) 0.0257(7) 0.0168(6) -0.0013(5) 0.0048(5) 0.0057(5)
C20 0.0223(6) 0.0229(7) 0.0186(6) 0.0002(5) 0.0064(5) 0.0018(5)
C21 0.0200(6) 0.0147(6) 0.0236(7) 0.0024(5) 0.0080(5) 0.0011(5)
C22 0.0186(6) 0.0214(6) 0.0236(7) -0.0023(5) 0.0068(5) -0.0003(5)
C23 0.0239(7) 0.0230(7) 0.0307(8) 0.0000(6) 0.0087(6) 0.0021(6)
C24 0.0246(7) 0.0284(8) 0.0370(9) -0.0061(6) 0.0076(7) 0.0060(6)
C25 0.0206(7) 0.0425(9) 0.0372(9) -0.0112(7) 0.0124(6) -0.0008(6)
C26 0.0246(7) 0.0356(8) 0.0340(8) -0.0060(6) 0.0134(6) -0.0085(6)
C27 0.0229(7) 0.0233(7) 0.0275(7) -0.0025(6) 0.0088(6) -0.0029(5)
C28 0.0213(6) 0.0249(7) 0.0210(7) -0.0035(5) 0.0028(5) -0.0017(5)
C29 0.0469(10) 0.0296(8) 0.0353(9) -0.0075(7) 0.0121(8) -0.0154(7)
C30 0.0279(7) 0.0312(8) 0.0212(7) -0.0031(6) 0.0059(6) -0.0023(6)
C31 0.0246(8) 0.0576(11) 0.0266(8) -0.0042(7) 0.0007(6) 0.0096(7)
C32 0.0237(7) 0.0286(7) 0.0180(6) 0.0004(5) 0.0085(5) 0.0020(6)
C33 0.0366(9) 0.0435(10) 0.0268(8) -0.0067(7) 0.0106(7) 0.0128(7)
C34 0.0327(8) 0.0453(9) 0.0250(8) 0.0082(7) 0.0110(6) -0.0050(7)
C35 0.0262(7) 0.0313(8) 0.0211(7) -0.0036(6) 0.0079(6) -0.0016(6)
C36 0.0158(6) 0.0164(6) 0.0230(7) -0.0013(5) 0.0057(5) -0.0024(5)

loop_
_atom_type_symbol
_atom_type_description
_atom_type_scat_dispersion_real
_atom_type_scat_dispersion_imag
_atom_type_scat_source
C C 0.0181 0.0091 'International Tables Vol C Tables 4.2.6.8 and 6.1.1.4'
H H 0.0000 0.0000 'International Tables Vol C Tables 4.2.6.8 and 6.1.1.4'
N N 0.0311 0.0180 'International Tables Vol C Tables 4.2.6.8 and 6.1.1.4'
Si Si 0.2541 0.3302 'International Tables Vol C Tables 4.2.6.8 and 6.1.1.4'
P P 0.2955 0.4335 'International Tables Vol C Tables 4.2.6.8 and 6.1.1.4'
S S 0.3331 0.5567 'International Tables Vol C Tables 4.2.6.8 and 6.1.1.4'

loop_
_geom_angle_atom_site_label_1
_geom_angle_atom_site_label_2
_geom_angle_atom_site_label_3
_geom_angle
_geom_angle_site_symmetry_1
_geom_angle_site_symmetry_3
_geom_angle_publ_flag
C1 Si1 N2 108.56(6) . . ?
C1 Si1 N3 112.39(6) . . ?
N2 Si1 N3 72.66(5) . . ?
C1 Si1 C36 120.98(6) . . ?
N2 Si1 C36 116.54(6) . . ?
N3 Si1 C36 115.88(6) . . ?
C1 Si1 C21 115.03(6) . . ?
N2 Si1 C21 36.37(5) . . ?
N3 Si1 C21 36.31(5) . . ?
C36 Si1 C21 123.94(5) . . ?
C2 C1 P1 115.53(10) . . ?
C2 C1 Si1 113.80(10) . . ?
P1 C1 Si1 130.32(8) . . ?
C1 P1 C3 112.12(6) . . ?
C1 P1 C15 112.23(6) . . ?
C3 P1 C15 107.19(6) . . ?
C1 P1 C9 112.82(6) . . ?
C3 P1 C9 104.76(6) . . ?
C15 P1 C9 107.24(6) . . ?
C21 N2 C28 131.23(12) . . ?
C21 N2 Si1 90.49(8) . . ?
C28 N2 Si1 137.76(10) . . ?
N1 C2 C1 178.25(16) . . ?
C21 N3 C32 130.86(12) . . ?
C21 N3 Si1 90.12(8) . . ?
C32 N3 Si1 138.84(9) . . ?
C8 C3 C4 119.87(12) . . ?
C8 C3 P1 121.07(10) . . ?
C4 C3 P1 119.03(10) . . ?
C5 C4 C3 119.96(13) . . ?
C5 C4 H4 120.0 . . ?
C3 C4 H4 120.0 . . ?
C4 C5 C6 120.21(13) . . ?
C4 C5 H5 119.9 . . ?
C6 C5 H5 119.9 . . ?
C7 C6 C5 120.03(13) . . ?
C7 C6 H6 120.0 . . ?
C5 C6 H6 120.0 . . ?
C6 C7 C8 120.12(13) . . ?
C6 C7 H7 119.9 . . ?
C8 C7 H7 119.9 . . ?
C7 C8 C3 119.81(13) . . ?
C7 C8 H8 120.1 . . ?
C3 C8 H8 120.1 . . ?
C14 C9 C10 119.61(12) . . ?
C14 C9 P1 121.22(10) . . ?
C10 C9 P1 119.17(10) . . ?
C11 C10 C9 120.23(13) . . ?
C11 C10 H10 119.9 . . ?
C9 C10 H10 119.9 . . ?
C10 C11 C12 119.93(13) . . ?
C10 C11 H11 120.0 . . ?
C12 C11 H11 120.0 . . ?
C13 C12 C11 120.23(13) . . ?
C13 C12 H12 119.9 . . ?
C11 C12 H12 119.9 . . ?
C12 C13 C14 120.29(13) . . ?
C12 C13 H13 119.9 . . ?
C14 C13 H13 119.9 . . ?
C13 C14 C9 119.70(13) . . ?
C13 C14 H14 120.1 . . ?
C9 C14 H14 120.1 . . ?
C16 C15 C20 119.99(12) . . ?
C16 C15 P1 122.49(10) . . ?
C20 C15 P1 117.41(10) . . ?
C17 C16 C15 119.83(13) . . ?
C17 C16 H16 120.1 . . ?
C15 C16 H16 120.1 . . ?
C16 C17 C18 119.86(14) . . ?
C16 C17 H17 120.1 . . ?
C18 C17 H17 120.1 . . ?
C19 C18 C17 120.38(13) . . ?
C19 C18 H18 119.8 . . ?
C17 C18 H18 119.8 . . ?
C18 C19 C20 120.07(13) . . ?
C18 C19 H19 120.0 . . ?
C20 C19 H19 120.0 . . ?
C19 C20 C15 119.86(13) . . ?
C19 C20 H20 120.1 . . ?
C15 C20 H20 120.1 . . ?
N3 C21 N2 106.70(11) . . ?
N3 C21 C22 124.95(12) . . ?
N2 C21 C22 128.27(12) . . ?
N3 C21 Si1 53.58(7) . . ?
N2 C21 Si1 53.14(7) . . ?
C22 C21 Si1 175.99(10) . . ?
C27 C22 C23 120.68(13) . . ?
C27 C22 C21 120.27(12) . . ?
C23 C22 C21 118.91(13) . . ?
C24 C23 C22 119.53(14) . . ?
C24 C23 H23 120.2 . . ?
C22 C23 H23 120.2 . . ?
C25 C24 C23 119.87(14) . . ?
C25 C24 H24 120.1 . . ?
C23 C24 H24 120.1 . . ?
C24 C25 C26 120.46(14) . . ?
C24 C25 H25 119.8 . . ?
C26 C25 H25 119.8 . . ?
C25 C26 C27 120.24(15) . . ?
C25 C26 H26 119.9 . . ?
C27 C26 H26 119.9 . . ?
C26 C27 C22 119.19(14) . . ?
C26 C27 H27 120.4 . . ?
C22 C27 H27 120.4 . . ?
N2 C28 C31 112.56(12) . . ?
N2 C28 C29 108.08(12) . . ?
C31 C28 C29 111.11(14) . . ?
N2 C28 C30 107.03(11) . . ?
C31 C28 C30 108.02(13) . . ?
C29 C28 C30 109.96(13) . . ?
C28 C29 H29A 109.5 . . ?
C28 C29 H29B 109.5 . . ?
H29A C29 H29B 109.5 . . ?
C28 C29 H29C 109.5 . . ?
H29A C29 H29C 109.5 . . ?
H29B C29 H29C 109.5 . . ?
C28 C30 H30A 109.5 . . ?
C28 C30 H30B 109.5 . . ?
H30A C30 H30B 109.5 . . ?
C28 C30 H30C 109.5 . . ?
H30A C30 H30C 109.5 . . ?
H30B C30 H30C 109.5 . . ?
C28 C31 H31A 109.5 . . ?
C28 C31 H31B 109.5 . . ?
H31A C31 H31B 109.5 . . ?
C28 C31 H31C 109.5 . . ?
H31A C31 H31C 109.5 . . ?
H31B C31 H31C 109.5 . . ?
N3 C32 C35 105.47(11) . . ?
N3 C32 C33 111.61(12) . . ?
C35 C32 C33 108.99(13) . . ?
N3 C32 C34 110.22(12) . . ?
C35 C32 C34 109.49(12) . . ?
C33 C32 C34 110.90(13) . . ?
C32 C33 H33A 109.5 . . ?
C32 C33 H33B 109.5 . . ?
H33A C33 H33B 109.5 . . ?
C32 C33 H33C 109.5 . . ?
H33A C33 H33C 109.5 . . ?
H33B C33 H33C 109.5 . . ?
C32 C34 H34A 109.5 . . ?
C32 C34 H34B 109.5 . . ?
H34A C34 H34B 109.5 . . ?
C32 C34 H34C 109.5 . . ?
H34A C34 H34C 109.5 . . ?
H34B C34 H34C 109.5 . . ?
C32 C35 H35A 109.5 . . ?
C32 C35 H35B 109.5 . . ?
H35A C35 H35B 109.5 . . ?
C32 C35 H35C 109.5 . . ?
H35A C35 H35C 109.5 . . ?
H35B C35 H35C 109.5 . . ?
S2 C36 S1 129.13(8) . . ?
S2 C36 Si1 119.75(8) . . ?
S1 C36 Si1 111.06(7) . . ?

loop_
_geom_bond_atom_site_label_1
_geom_bond_atom_site_label_2
_geom_bond_distance
_geom_bond_site_symmetry_2
_geom_bond_publ_flag
Si1 C1 1.8063(14) . ?
Si1 N2 1.8115(12) . ?
Si1 N3 1.8216(12) . ?
Si1 C36 1.8697(14) . ?
Si1 C21 2.2639(14) . ?
N1 C2 1.161(2) . ?
C1 C2 1.4155(19) . ?
C1 P1 1.7229(13) . ?
S2 C36 1.6650(14) . ?
S1 C36 1.6776(14) . ?
P1 C3 1.7967(13) . ?
P1 C15 1.8092(13) . ?
P1 C9 1.8176(13) . ?
N2 C21 1.3425(18) . ?
N2 C28 1.4921(17) . ?
N3 C21 1.3405(18) . ?
N3 C32 1.4921(17) . ?
C3 C8 1.3918(19) . ?
C3 C4 1.3937(18) . ?
C4 C5 1.3823(19) . ?
C4 H4 0.9500 . ?
C5 C6 1.387(2) . ?
C5 H5 0.9500 . ?
C6 C7 1.386(2) . ?
C6 H6 0.9500 . ?
C7 C8 1.3889(19) . ?
C7 H7 0.9500 . ?
C8 H8 0.9500 . ?
C9 C14 1.3964(19) . ?
C9 C10 1.4021(19) . ?
C10 C11 1.388(2) . ?
C10 H10 0.9500 . ?
C11 C12 1.389(2) . ?
C11 H11 0.9500 . ?
C12 C13 1.388(2) . ?
C12 H12 0.9500 . ?
C13 C14 1.3947(19) . ?
C13 H13 0.9500 . ?
C14 H14 0.9500 . ?
C15 C16 1.395(2) . ?
C15 C20 1.3965(19) . ?
C16 C17 1.391(2) . ?
C16 H16 0.9500 . ?
C17 C18 1.394(2) . ?
C17 H17 0.9500 . ?
C18 C19 1.384(2) . ?
C18 H18 0.9500 . ?
C19 C20 1.390(2) . ?
C19 H19 0.9500 . ?
C20 H20 0.9500 . ?
C21 C22 1.4851(18) . ?
C22 C27 1.391(2) . ?
C22 C23 1.397(2) . ?
C23 C24 1.389(2) . ?
C23 H23 0.9500 . ?
C24 C25 1.385(2) . ?
C24 H24 0.9500 . ?
C25 C26 1.389(2) . ?
C25 H25 0.9500 . ?
C26 C27 1.390(2) . ?
C26 H26 0.9500 . ?
C27 H27 0.9500 . ?
C28 C31 1.526(2) . ?
C28 C29 1.527(2) . ?
C28 C30 1.527(2) . ?
C29 H29A 0.9800 . ?
C29 H29B 0.9800 . ?
C29 H29C 0.9800 . ?
C30 H30A 0.9800 . ?
C30 H30B 0.9800 . ?
C30 H30C 0.9800 . ?
C31 H31A 0.9800 . ?
C31 H31B 0.9800 . ?
C31 H31C 0.9800 . ?
C32 C35 1.521(2) . ?
C32 C33 1.528(2) . ?
C32 C34 1.531(2) . ?
C33 H33A 0.9800 . ?
C33 H33B 0.9800 . ?
C33 H33C 0.9800 . ?
C34 H34A 0.9800 . ?
C34 H34B 0.9800 . ?
C34 H34C 0.9800 . ?
C35 H35A 0.9800 . ?
C35 H35B 0.9800 . ?
C35 H35C 0.9800 . ?

loop_
_geom_torsion_atom_site_label_1
_geom_torsion_atom_site_label_2
_geom_torsion_atom_site_label_3
_geom_torsion_atom_site_label_4
_geom_torsion
_geom_torsion_site_symmetry_1
_geom_torsion_site_symmetry_2
_geom_torsion_site_symmetry_3
_geom_torsion_site_symmetry_4
_geom_torsion_publ_flag
N2 Si1 C1 C2 17.89(12) . . . . ?
N3 Si1 C1 C2 -60.48(12) . . . . ?
C36 Si1 C1 C2 156.59(10) . . . . ?
C21 Si1 C1 C2 -20.79(12) . . . . ?
N2 Si1 C1 P1 -154.86(9) . . . . ?
N3 Si1 C1 P1 126.77(9) . . . . ?
C36 Si1 C1 P1 -16.16(13) . . . . ?
C21 Si1 C1 P1 166.46(8) . . . . ?
C2 C1 P1 C3 175.83(10) . . . . ?
Si1 C1 P1 C3 -11.52(12) . . . . ?
C2 C1 P1 C15 -63.45(12) . . . . ?
Si1 C1 P1 C15 109.19(10) . . . . ?
C2 C1 P1 C9 57.83(12) . . . . ?
Si1 C1 P1 C9 -129.52(9) . . . . ?
C1 Si1 N2 C21 -107.26(9) . . . . ?
N3 Si1 N2 C21 1.17(8) . . . . ?
C36 Si1 N2 C21 111.97(9) . . . . ?
C1 Si1 N2 C28 80.89(14) . . . . ?
N3 Si1 N2 C28 -170.69(15) . . . . ?
C36 Si1 N2 C28 -59.89(15) . . . . ?
C21 Si1 N2 C28 -171.86(18) . . . . ?
C1 Si1 N3 C21 102.25(9) . . . . ?
N2 Si1 N3 C21 -1.17(8) . . . . ?
C36 Si1 N3 C21 -112.81(9) . . . . ?
C1 Si1 N3 C32 -72.86(15) . . . . ?
N2 Si1 N3 C32 -176.28(15) . . . . ?
C36 Si1 N3 C32 72.08(15) . . . . ?
C21 Si1 N3 C32 -175.11(19) . . . . ?
C1 P1 C3 C8 116.32(11) . . . . ?
C15 P1 C3 C8 -7.27(13) . . . . ?
C9 P1 C3 C8 -121.00(11) . . . . ?
C1 P1 C3 C4 -65.71(12) . . . . ?
C15 P1 C3 C4 170.70(10) . . . . ?
C9 P1 C3 C4 56.97(12) . . . . ?
C8 C3 C4 C5 -0.4(2) . . . . ?
P1 C3 C4 C5 -178.35(10) . . . . ?
C3 C4 C5 C6 0.2(2) . . . . ?
C4 C5 C6 C7 -0.2(2) . . . . ?
C5 C6 C7 C8 0.5(2) . . . . ?
C6 C7 C8 C3 -0.6(2) . . . . ?
C4 C3 C8 C7 0.6(2) . . . . ?
P1 C3 C8 C7 178.51(11) . . . . ?
C1 P1 C9 C14 -18.82(13) . . . . ?
C3 P1 C9 C14 -141.05(11) . . . . ?
C15 P1 C9 C14 105.25(11) . . . . ?
C1 P1 C9 C10 160.77(10) . . . . ?
C3 P1 C9 C10 38.54(12) . . . . ?
C15 P1 C9 C10 -75.16(12) . . . . ?
C14 C9 C10 C11 -0.33(19) . . . . ?
P1 C9 C10 C11 -179.93(10) . . . . ?
C9 C10 C11 C12 -0.3(2) . . . . ?
C10 C11 C12 C13 0.5(2) . . . . ?
C11 C12 C13 C14 0.1(2) . . . . ?
C12 C13 C14 C9 -0.8(2) . . . . ?
C10 C9 C14 C13 0.88(19) . . . . ?
P1 C9 C14 C13 -179.53(10) . . . . ?
C1 P1 C15 C16 157.17(11) . . . . ?
C3 P1 C15 C16 -79.31(12) . . . . ?
C9 P1 C15 C16 32.74(13) . . . . ?
C1 P1 C15 C20 -26.68(12) . . . . ?
C3 P1 C15 C20 96.84(11) . . . . ?
C9 P1 C15 C20 -151.11(10) . . . . ?
C20 C15 C16 C17 0.3(2) . . . . ?
P1 C15 C16 C17 176.37(11) . . . . ?
C15 C16 C17 C18 0.0(2) . . . . ?
C16 C17 C18 C19 -0.1(2) . . . . ?
C17 C18 C19 C20 -0.1(2) . . . . ?
C18 C19 C20 C15 0.4(2) . . . . ?
C16 C15 C20 C19 -0.5(2) . . . . ?
P1 C15 C20 C19 -176.77(10) . . . . ?
C32 N3 C21 N2 177.32(13) . . . . ?
Si1 N3 C21 N2 1.57(10) . . . . ?
C32 N3 C21 C22 0.3(2) . . . . ?
Si1 N3 C21 C22 -175.41(12) . . . . ?
C32 N3 C21 Si1 175.74(16) . . . . ?
C28 N2 C21 N3 171.14(13) . . . . ?
Si1 N2 C21 N3 -1.58(10) . . . . ?
C28 N2 C21 C22 -12.0(2) . . . . ?
Si1 N2 C21 C22 175.27(13) . . . . ?
C28 N2 C21 Si1 172.73(16) . . . . ?
N3 C21 C22 C27 -79.99(18) . . . . ?
N2 C21 C22 C27 103.69(17) . . . . ?
N3 C21 C22 C23 95.80(17) . . . . ?
N2 C21 C22 C23 -80.52(19) . . . . ?
C27 C22 C23 C24 1.1(2) . . . . ?
C21 C22 C23 C24 -174.64(14) . . . . ?
C22 C23 C24 C25 0.4(2) . . . . ?
C23 C24 C25 C26 -1.5(2) . . . . ?
C24 C25 C26 C27 1.1(2) . . . . ?
C25 C26 C27 C22 0.5(2) . . . . ?
C23 C22 C27 C26 -1.5(2) . . . . ?
C21 C22 C27 C26 174.16(14) . . . . ?
C21 N2 C28 C31 42.2(2) . . . . ?
Si1 N2 C28 C31 -148.63(13) . . . . ?
C21 N2 C28 C29 -80.85(18) . . . . ?
Si1 N2 C28 C29 88.29(17) . . . . ?
C21 N2 C28 C30 160.75(14) . . . . ?
Si1 N2 C28 C30 -30.10(18) . . . . ?
C21 N3 C32 C35 -166.20(14) . . . . ?
Si1 N3 C32 C35 7.33(19) . . . . ?
C21 N3 C32 C33 -48.0(2) . . . . ?
Si1 N3 C32 C33 125.55(14) . . . . ?
C21 N3 C32 C34 75.72(18) . . . . ?
Si1 N3 C32 C34 -110.76(15) . . . . ?
C1 Si1 C36 S2 124.47(8) . . . . ?
N2 Si1 C36 S2 -99.90(9) . . . . ?
N3 Si1 C36 S2 -17.25(10) . . . . ?
C21 Si1 C36 S2 -58.39(10) . . . . ?
C1 Si1 C36 S1 -58.28(9) . . . . ?
N2 Si1 C36 S1 77.35(8) . . . . ?
N3 Si1 C36 S1 160.00(6) . . . . ?
C21 Si1 C36 S1 118.86(7) . . . . ?
